data_7048370
loop_
_publ_author_name
'Fischer, Malte'
'Steinert, Henning'
'Schmidtmann, Marc'
'Beckhaus, Ruediger'

_publ_section_title
;
 Teaching c-phosphanylimines the titanaaziridine coordination mode.
;
_journal_issue 6
_journal_name_full 'Dalton transactions (Cambridge, England : 2003)'
_journal_page_first 1936
_journal_page_last 1940
_journal_paper_doi 10.1039/c8dt04918a
_journal_volume 48
_journal_year 2019
_chemical_absolute_configuration ad
_chemical_formula_structural TiCl2(C10H15)(C8H8N)
_chemical_formula_sum 'C18 H23 Cl2 N Ti'
_chemical_formula_weight 372.17
_space_group_crystal_system monoclinic
_space_group_IT_number 4
_space_group_name_Hall 'P 2yb'
_space_group_name_H-M_alt 'P 1 21 1'
_symmetry_space_group_name_Hall 'P 2yb'
_symmetry_space_group_name_H-M 'P 1 21 1'
_atom_sites_solution_hydrogens difmap
_atom_sites_solution_primary direct
_atom_sites_solution_secondary difmap
_audit_creation_method SHELXL-2017/1
_audit_update_record
;
2018-11-06 deposited with the CCDC.
2018-12-17 downloaded from the CCDC.
;
_cell_angle_alpha 90
_cell_angle_beta 101.607(2)
_cell_angle_gamma 90
_cell_formula_units_Z 4
_cell_length_a 8.9069(8)
_cell_length_b 13.7152(12)
_cell_length_c 15.0922(13)
_cell_measurement_reflns_used 9749
_cell_measurement_temperature 100(2)
_cell_measurement_theta_max 32.79
_cell_measurement_theta_min 2.33
_cell_volume 1806.0(3)
_computing_cell_refinement 'Bruker SAINT V8.37A'
_computing_data_collection 'Bruker APEX2'
_computing_data_reduction 'Bruker SAINT V8.37A'
_computing_structure_refinement 'SHELXL-2017/1 (Sheldrick, 2017)'
_computing_structure_solution 'SHELXS-2013/1 (Sheldrick, 2013)'
_diffrn_ambient_temperature 100(2)
_diffrn_measured_fraction_theta_full 1.000
_diffrn_measured_fraction_theta_max 1.000
_diffrn_measurement_device_type 'Bruker APEX-II CCD'
_diffrn_measurement_method '\f and \w scans'
_diffrn_radiation_type MoK\a
_diffrn_radiation_wavelength 0.71073
_diffrn_reflns_av_R_equivalents 0.0450
_diffrn_reflns_av_unetI/netI 0.0307
_diffrn_reflns_Laue_measured_fraction_full 1.000
_diffrn_reflns_Laue_measured_fraction_max 1.000
_diffrn_reflns_limit_h_max 13
_diffrn_reflns_limit_h_min -13
_diffrn_reflns_limit_k_max 21
_diffrn_reflns_limit_k_min -21
_diffrn_reflns_limit_l_max 23
_diffrn_reflns_limit_l_min -23
_diffrn_reflns_number 97555
_diffrn_reflns_point_group_measured_fraction_full 1.000
_diffrn_reflns_point_group_measured_fraction_max 1.000
_diffrn_reflns_theta_full 25.242
_diffrn_reflns_theta_max 33.724
_diffrn_reflns_theta_min 1.377
_diffrn_source 'sealed tube'
_exptl_absorpt_coefficient_mu 0.766
_exptl_absorpt_correction_T_max 0.9533
_exptl_absorpt_correction_T_min 0.8715
_exptl_absorpt_correction_type numerical
_exptl_absorpt_process_details 'SADABS-2016/2 (Sheldrick)'
_exptl_crystal_colour yellow
_exptl_crystal_density_diffrn 1.369
_exptl_crystal_description block
_exptl_crystal_F_000 776
_exptl_crystal_size_max 0.200
_exptl_crystal_size_mid 0.140
_exptl_crystal_size_min 0.060
_refine_diff_density_max 0.496
_refine_diff_density_min -0.458
_refine_diff_density_rms 0.058
_refine_ls_abs_structure_details
;
 Refined as an inversion twin.
;
_refine_ls_abs_structure_Flack 0.469(19)
_refine_ls_extinction_method none
_refine_ls_goodness_of_fit_ref 1.045
_refine_ls_hydrogen_treatment constr
_refine_ls_matrix_type full
_refine_ls_number_parameters 506
_refine_ls_number_reflns 14412
_refine_ls_number_restraints 1
_refine_ls_restrained_S_all 1.045
_refine_ls_R_factor_all 0.0393
_refine_ls_R_factor_gt 0.0325
_refine_ls_shift/su_max 0.001
_refine_ls_shift/su_mean 0.000
_refine_ls_structure_factor_coef Fsqd
_refine_ls_weighting_details 'w=1/[\s^2^(Fo^2^)+(0.0300P)^2^+0.6000P] where P=(Fo^2^+2Fc^2^)/3'
_refine_ls_weighting_scheme calc
_refine_ls_wR_factor_gt 0.0701
_refine_ls_wR_factor_ref 0.0732
_reflns_Friedel_coverage 0.933
_reflns_Friedel_fraction_full 1.000
_reflns_Friedel_fraction_max 1.000
_reflns_number_gt 13039
_reflns_number_total 14412
_reflns_threshold_expression 'I > 2\s(I)'
_cod_data_source_file c8dt04918a2.cif
_cod_data_source_block 2
_cod_depositor_comments 'Adding full bibliography for 7048370--7048371.cif.'
_cod_database_code 7048370
_shelx_shelxl_version_number 2017/1
_shelx_space_group_comment
;
The symmetry employed for this shelxl refinement is uniquely defined
by the following loop, which should always be used as a source of
symmetry information in preference to the above space-group names.
They are only intended as comments.
;
_shelx_estimated_absorpt_t_min 0.862
_shelx_estimated_absorpt_t_max 0.955
_exptl_absorpt_special_details
;
 numerical absorption correction followed by correction based on
 symmetry-related measurements (multi-scan)
;

loop_
_space_group_symop_operation_xyz
'x, y, z'
'-x, y+1/2, -z'

loop_
_atom_site_label
_atom_site_type_symbol
_atom_site_fract_x
_atom_site_fract_y
_atom_site_fract_z
_atom_site_U_iso_or_equiv
_atom_site_adp_type
_atom_site_occupancy
_atom_site_site_symmetry_order
_atom_site_calc_flag
_atom_site_refinement_flags_posn
_atom_site_refinement_flags_adp
_atom_site_refinement_flags_occupancy
_atom_site_disorder_assembly
_atom_site_disorder_group
Ti1 Ti 0.77686(4) 0.43629(2) 0.45518(2) 0.01354(7) Uani 1 1 d . . . . .
Cl1 Cl 0.99449(7) 0.49060(4) 0.40503(4) 0.02496(11) Uani 1 1 d . . . . .
Cl2 Cl 0.75392(7) 0.56621(4) 0.54870(4) 0.02066(10) Uani 1 1 d . . . . .
N1 N 0.8983(2) 0.31842(13) 0.50554(12) 0.0157(3) Uani 1 1 d . . . . .
C1 C 0.6221(3) 0.32272(19) 0.3595(2) 0.0332(6) Uani 1 1 d . . . . .
C2 C 0.6701(3) 0.3931(2) 0.30401(16) 0.0307(6) Uani 1 1 d . . . . .
C3 C 0.6065(3) 0.48452(18) 0.32220(16) 0.0217(4) Uani 1 1 d . . . . .
C4 C 0.5177(3) 0.46839(16) 0.38813(15) 0.0180(4) Uani 1 1 d . . . . .
C5 C 0.5288(3) 0.36887(19) 0.41263(16) 0.0245(5) Uani 1 1 d . . . . .
C6 C 0.6570(6) 0.2155(2) 0.3609(3) 0.085(2) Uani 1 1 d . . . . .
H6A H 0.749894 0.204450 0.336797 0.128 Uiso 1 1 calc R U . . .
H6B H 0.570867 0.180637 0.323555 0.128 Uiso 1 1 calc R U . . .
H6C H 0.673043 0.191330 0.423212 0.128 Uiso 1 1 calc R U . . .
C7 C 0.7667(4) 0.3748(5) 0.2344(2) 0.0799(18) Uani 1 1 d . . . . .
H7A H 0.815458 0.435873 0.221662 0.120 Uiso 1 1 calc R U . . .
H7B H 0.701582 0.350326 0.178707 0.120 Uiso 1 1 calc R U . . .
H7C H 0.845765 0.326464 0.257682 0.120 Uiso 1 1 calc R U . . .
C8 C 0.6281(4) 0.5806(3) 0.2789(3) 0.0560(11) Uani 1 1 d . . . . .
H8A H 0.626336 0.633218 0.322628 0.084 Uiso 1 1 calc R U . . .
H8B H 0.545288 0.590451 0.226182 0.084 Uiso 1 1 calc R U . . .
H8C H 0.726907 0.580846 0.259747 0.084 Uiso 1 1 calc R U . . .
C9 C 0.4170(3) 0.5422(3) 0.4210(2) 0.0427(8) Uani 1 1 d . . . . .
H9A H 0.425738 0.535014 0.486480 0.064 Uiso 1 1 calc R U . . .
H9B H 0.310247 0.531843 0.390438 0.064 Uiso 1 1 calc R U . . .
H9C H 0.449204 0.608005 0.407657 0.064 Uiso 1 1 calc R U . . .
C10 C 0.4399(4) 0.3221(4) 0.4764(2) 0.0674(15) Uani 1 1 d . . . . .
H10A H 0.477471 0.255611 0.490355 0.101 Uiso 1 1 calc R U . . .
H10B H 0.330909 0.320119 0.447879 0.101 Uiso 1 1 calc R U . . .
H10C H 0.453568 0.360260 0.532337 0.101 Uiso 1 1 calc R U . . .
C11 C 0.8128(2) 0.33799(15) 0.56098(14) 0.0141(3) Uani 1 1 d . . . . .
C12 C 0.8009(3) 0.29832(15) 0.64909(14) 0.0159(4) Uani 1 1 d . . . . .
C13 C 0.7026(3) 0.34545(19) 0.69694(16) 0.0221(4) Uani 1 1 d . . . . .
H13 H 0.646136 0.401072 0.671773 0.027 Uiso 1 1 calc R U . . .
C14 C 0.6877(3) 0.3109(2) 0.78109(16) 0.0282(5) Uani 1 1 d . . . . .
H14 H 0.620653 0.342887 0.813292 0.034 Uiso 1 1 calc R U . . .
C15 C 0.7700(3) 0.2300(2) 0.81855(16) 0.0280(5) Uani 1 1 d . . . . .
H15 H 0.759176 0.206572 0.876173 0.034 Uiso 1 1 calc R U . . .
C16 C 0.8685(3) 0.18314(19) 0.77169(16) 0.0257(5) Uani 1 1 d . . . . .
H16 H 0.925644 0.128076 0.797601 0.031 Uiso 1 1 calc R U . . .
C17 C 0.8835(3) 0.21670(17) 0.68692(16) 0.0212(4) Uani 1 1 d . . . . .
H17 H 0.950030 0.184078 0.654745 0.025 Uiso 1 1 calc R U . . .
C18 C 1.0199(3) 0.2480(2) 0.50135(18) 0.0243(4) Uani 1 1 d . . . . .
H18A H 1.064741 0.261988 0.448511 0.036 Uiso 1 1 calc R U . . .
H18B H 0.976979 0.182005 0.496285 0.036 Uiso 1 1 calc R U . . .
H18C H 1.099395 0.252942 0.556428 0.036 Uiso 1 1 calc R U . . .
Ti2 Ti 0.18518(4) 0.24215(2) 0.02596(2) 0.01437(7) Uani 1 1 d . . . . .
Cl3 Cl -0.03288(7) 0.18152(4) 0.07109(4) 0.02298(11) Uani 1 1 d . . . . .
Cl4 Cl 0.22315(7) 0.11397(4) -0.06696(4) 0.02119(10) Uani 1 1 d . . . . .
N2 N 0.0598(2) 0.35720(13) -0.02720(13) 0.0173(3) Uani 1 1 d . . . . .
C19A C 0.3899(6) 0.3416(4) 0.0811(4) 0.0193(9) Uani 0.620(5) 1 d . . P A 1
C20A C 0.2933(6) 0.3429(4) 0.1447(4) 0.0189(9) Uani 0.620(5) 1 d . . P A 1
C21A C 0.2917(6) 0.2474(5) 0.1801(4) 0.0224(10) Uani 0.620(5) 1 d . . P A 1
C22A C 0.3867(7) 0.1882(3) 0.1370(4) 0.0233(9) Uani 0.620(5) 1 d . . P A 1
C23A C 0.4460(5) 0.2470(5) 0.0762(3) 0.0205(9) Uani 0.620(5) 1 d . . P A 1
C24A C 0.4331(7) 0.4295(4) 0.0321(4) 0.0492(17) Uani 0.620(5) 1 d . . P A 1
H24A H 0.452889 0.409584 -0.026872 0.074 Uiso 0.620(5) 1 calc R U P A 1
H24B H 0.525630 0.459399 0.067940 0.074 Uiso 0.620(5) 1 calc R U P A 1
H24C H 0.348960 0.476813 0.023249 0.074 Uiso 0.620(5) 1 calc R U P A 1
C25A C 0.2128(7) 0.4305(5) 0.1735(4) 0.0504(18) Uani 0.620(5) 1 d . . P A 1
H25A H 0.198493 0.479639 0.125366 0.076 Uiso 0.620(5) 1 calc R U P A 1
H25B H 0.274869 0.458013 0.228817 0.076 Uiso 0.620(5) 1 calc R U P A 1
H25C H 0.112682 0.410742 0.184911 0.076 Uiso 0.620(5) 1 calc R U P A 1
C26A C 0.2109(7) 0.2185(6) 0.2554(3) 0.055(2) Uani 0.620(5) 1 d . . P A 1
H26A H 0.114956 0.255094 0.249409 0.082 Uiso 0.620(5) 1 calc R U P A 1
H26B H 0.277088 0.233117 0.314048 0.082 Uiso 0.620(5) 1 calc R U P A 1
H26C H 0.188534 0.148458 0.251532 0.082 Uiso 0.620(5) 1 calc R U P A 1
C27A C 0.4194(8) 0.0816(3) 0.1555(5) 0.056(2) Uani 0.620(5) 1 d . . P A 1
H27A H 0.342788 0.054318 0.186890 0.083 Uiso 0.620(5) 1 calc R U P A 1
H27B H 0.521781 0.074080 0.193505 0.083 Uiso 0.620(5) 1 calc R U P A 1
H27C H 0.414940 0.047093 0.098190 0.083 Uiso 0.620(5) 1 calc R U P A 1
C28A C 0.5562(5) 0.2151(6) 0.0186(4) 0.0508(18) Uani 0.620(5) 1 d . . P A 1
H28A H 0.546412 0.144714 0.008040 0.076 Uiso 0.620(5) 1 calc R U P A 1
H28B H 0.661125 0.230442 0.049530 0.076 Uiso 0.620(5) 1 calc R U P A 1
H28C H 0.532922 0.249517 -0.039521 0.076 Uiso 0.620(5) 1 calc R U P A 1
C19B C 0.3661(9) 0.3619(6) 0.1067(6) 0.0178(14) Uani 0.380(5) 1 d . . P A 2
C20B C 0.2900(11) 0.3147(7) 0.1692(7) 0.0218(18) Uani 0.380(5) 1 d . . P A 2
C21B C 0.3376(12) 0.2168(7) 0.1749(5) 0.0213(16) Uani 0.380(5) 1 d . . P A 2
C22B C 0.4390(11) 0.2029(7) 0.1159(6) 0.0223(16) Uani 0.380(5) 1 d . . P A 2
C23B C 0.4530(8) 0.2909(8) 0.0726(4) 0.0191(15) Uani 0.380(5) 1 d . . P A 2
C24B C 0.3582(11) 0.4684(6) 0.0831(8) 0.050(3) Uani 0.380(5) 1 d . . P A 2
H24D H 0.284634 0.500730 0.113628 0.075 Uiso 0.380(5) 1 calc R U P A 2
H24E H 0.325266 0.475971 0.017527 0.075 Uiso 0.380(5) 1 calc R U P A 2
H24F H 0.459682 0.497855 0.102843 0.075 Uiso 0.380(5) 1 calc R U P A 2
C25B C 0.1868(10) 0.3649(9) 0.2233(7) 0.051(3) Uani 0.380(5) 1 d . . P A 2
H25D H 0.114529 0.407299 0.183331 0.076 Uiso 0.380(5) 1 calc R U P A 2
H25E H 0.249134 0.404076 0.271287 0.076 Uiso 0.380(5) 1 calc R U P A 2
H25F H 0.129836 0.315761 0.250307 0.076 Uiso 0.380(5) 1 calc R U P A 2
C26B C 0.2864(13) 0.1429(9) 0.2381(5) 0.055(3) Uani 0.380(5) 1 d . . P A 2
H26D H 0.176283 0.150338 0.235887 0.083 Uiso 0.380(5) 1 calc R U P A 2
H26E H 0.342787 0.154057 0.300011 0.083 Uiso 0.380(5) 1 calc R U P A 2
H26F H 0.307214 0.076820 0.219013 0.083 Uiso 0.380(5) 1 calc R U P A 2
C27B C 0.5253(13) 0.1102(8) 0.1066(7) 0.063(4) Uani 0.380(5) 1 d . . P A 2
H27D H 0.634761 0.120255 0.131107 0.094 Uiso 0.380(5) 1 calc R U P A 2
H27E H 0.510546 0.092209 0.042617 0.094 Uiso 0.380(5) 1 calc R U P A 2
H27F H 0.486874 0.057765 0.140189 0.094 Uiso 0.380(5) 1 calc R U P A 2
C28B C 0.5552(8) 0.3072(11) 0.0052(5) 0.054(4) Uani 0.380(5) 1 d . . P A 2
H28D H 0.509538 0.275987 -0.052369 0.081 Uiso 0.380(5) 1 calc R U P A 2
H28E H 0.656400 0.278902 0.028541 0.081 Uiso 0.380(5) 1 calc R U P A 2
H28F H 0.565747 0.377351 -0.004431 0.081 Uiso 0.380(5) 1 calc R U P A 2
C29 C 0.1513(3) 0.34016(15) -0.07989(15) 0.0165(4) Uani 1 1 d . . . . .
C30 C 0.1677(3) 0.38054(15) -0.16663(14) 0.0160(4) Uani 1 1 d . . . . .
C31 C 0.2604(3) 0.32962(17) -0.21569(15) 0.0211(4) Uani 1 1 d . . . . .
H31 H 0.311659 0.271947 -0.191253 0.025 Uiso 1 1 calc R U . . .
C32 C 0.2776(3) 0.3633(2) -0.30012(17) 0.0259(5) Uani 1 1 d . . . . .
H32 H 0.341672 0.329108 -0.332846 0.031 Uiso 1 1 calc R U . . .
C33 C 0.2010(3) 0.4467(2) -0.33637(16) 0.0260(5) Uani 1 1 d . . . . .
H33 H 0.210836 0.468593 -0.394656 0.031 Uiso 1 1 calc R U . . .
C34 C 0.1103(3) 0.49836(19) -0.28818(17) 0.0255(5) Uani 1 1 d . . . . .
H34 H 0.059063 0.555813 -0.313186 0.031 Uiso 1 1 calc R U . . .
C35 C 0.0943(3) 0.46605(16) -0.20305(16) 0.0204(4) Uani 1 1 d . . . . .
H35 H 0.033521 0.502124 -0.169635 0.025 Uiso 1 1 calc R U . . .
C36 C -0.0671(3) 0.42369(19) -0.02651(19) 0.0271(5) Uani 1 1 d . . . . .
H36A H -0.128075 0.400178 0.016401 0.041 Uiso 1 1 calc R U . . .
H36B H -0.131684 0.426982 -0.087208 0.041 Uiso 1 1 calc R U . . .
H36C H -0.026921 0.488759 -0.008254 0.041 Uiso 1 1 calc R U . . .

loop_
_atom_site_aniso_label
_atom_site_aniso_U_11
_atom_site_aniso_U_22
_atom_site_aniso_U_33
_atom_site_aniso_U_23
_atom_site_aniso_U_13
_atom_site_aniso_U_12
Ti1 0.01642(17) 0.01114(14) 0.01342(15) 0.00058(12) 0.00385(13) 0.00002(12)
Cl1 0.0258(3) 0.0222(2) 0.0305(3) 0.0032(2) 0.0142(2) -0.0043(2)
Cl2 0.0244(3) 0.0152(2) 0.0214(2) -0.00493(17) 0.0025(2) 0.00017(18)
N1 0.0158(8) 0.0132(7) 0.0187(8) 0.0008(6) 0.0046(7) 0.0018(6)
C1 0.0396(15) 0.0181(10) 0.0317(13) -0.0094(9) -0.0170(12) 0.0100(10)
C2 0.0207(11) 0.0549(17) 0.0157(10) -0.0092(10) 0.0021(9) 0.0126(11)
C3 0.0169(10) 0.0266(11) 0.0213(10) 0.0100(9) 0.0030(8) 0.0013(8)
C4 0.0147(9) 0.0204(9) 0.0192(9) -0.0057(7) 0.0040(8) -0.0017(7)
C5 0.0262(11) 0.0247(11) 0.0188(10) 0.0051(8) -0.0046(9) -0.0133(9)
C6 0.097(3) 0.0240(14) 0.098(3) -0.0309(18) -0.067(3) 0.0263(18)
C7 0.0302(17) 0.180(5) 0.0284(16) -0.043(2) 0.0025(13) 0.027(2)
C8 0.0350(16) 0.061(2) 0.067(2) 0.050(2) -0.0034(15) -0.0081(15)
C9 0.0168(12) 0.0552(19) 0.0533(19) -0.0335(15) 0.0003(12) 0.0074(11)
C10 0.0449(19) 0.105(3) 0.0425(18) 0.040(2) -0.0158(15) -0.053(2)
C11 0.0144(9) 0.0133(8) 0.0146(8) 0.0001(6) 0.0029(7) -0.0009(7)
C12 0.0178(9) 0.0147(9) 0.0149(9) 0.0008(7) 0.0027(8) -0.0024(7)
C13 0.0216(11) 0.0273(11) 0.0181(10) 0.0038(8) 0.0055(9) 0.0033(9)
C14 0.0283(12) 0.0408(14) 0.0179(10) 0.0024(9) 0.0102(10) 0.0004(11)
C15 0.0286(13) 0.0385(15) 0.0162(9) 0.0072(9) 0.0025(9) -0.0084(10)
C16 0.0307(12) 0.0232(11) 0.0207(10) 0.0075(8) -0.0004(9) -0.0024(9)
C17 0.0232(11) 0.0201(10) 0.0194(10) 0.0040(7) 0.0022(9) 0.0014(8)
C18 0.0220(11) 0.0243(10) 0.0288(11) 0.0031(9) 0.0101(9) 0.0077(9)
Ti2 0.01926(17) 0.01152(14) 0.01340(15) 0.00058(12) 0.00580(14) 0.00100(12)
Cl3 0.0229(3) 0.0223(2) 0.0263(3) 0.0053(2) 0.0109(2) -0.0004(2)
Cl4 0.0316(3) 0.0145(2) 0.0184(2) -0.00235(17) 0.0073(2) 0.00256(19)
N2 0.0197(9) 0.0138(7) 0.0198(8) 0.0012(6) 0.0072(7) 0.0017(6)
C19A 0.020(2) 0.016(2) 0.022(2) -0.0019(15) 0.0040(16) -0.0064(18)
C20A 0.018(2) 0.018(2) 0.021(2) -0.0087(16) 0.0045(19) 0.0016(18)
C21A 0.016(2) 0.037(3) 0.0130(16) 0.005(2) 0.0014(16) -0.0070(19)
C22A 0.021(2) 0.0140(16) 0.030(3) 0.0006(17) -0.0054(19) 0.0021(17)
C23A 0.0133(17) 0.025(2) 0.024(2) -0.008(2) 0.0054(14) 0.0004(19)
C24A 0.055(3) 0.042(3) 0.042(3) 0.014(2) -0.008(2) -0.036(3)
C25A 0.041(3) 0.056(3) 0.045(3) -0.036(3) -0.012(2) 0.023(3)
C26A 0.035(3) 0.111(6) 0.0172(19) 0.015(3) 0.0048(18) -0.027(3)
C27A 0.066(4) 0.0166(18) 0.063(4) 0.000(2) -0.038(3) 0.005(2)
C28A 0.016(2) 0.085(5) 0.054(3) -0.040(3) 0.012(2) 0.000(2)
C19B 0.012(3) 0.013(3) 0.027(4) -0.001(3) 0.000(3) -0.003(2)
C20B 0.020(3) 0.029(6) 0.019(4) -0.012(3) 0.011(3) -0.009(4)
C21B 0.022(4) 0.027(4) 0.013(3) 0.007(3) -0.002(3) -0.010(3)
C22B 0.019(4) 0.028(4) 0.017(3) -0.007(3) -0.004(3) 0.011(3)
C23B 0.012(3) 0.036(4) 0.009(2) 0.000(3) 0.003(2) -0.005(4)
C24B 0.046(5) 0.021(3) 0.071(7) 0.007(4) -0.019(5) -0.020(3)
C25B 0.026(4) 0.084(8) 0.046(5) -0.043(5) 0.014(3) -0.004(4)
C26B 0.060(6) 0.074(7) 0.022(3) 0.026(4) -0.015(4) -0.038(6)
C27B 0.064(7) 0.051(6) 0.055(6) -0.028(5) -0.031(5) 0.042(5)
C28B 0.018(3) 0.135(11) 0.012(3) -0.004(4) 0.010(2) -0.012(5)
C29 0.0195(10) 0.0135(8) 0.0167(9) 0.0007(7) 0.0043(8) 0.0012(7)
C30 0.0175(9) 0.0158(9) 0.0146(9) 0.0013(7) 0.0033(8) -0.0002(7)
C31 0.0234(11) 0.0230(10) 0.0183(10) 0.0026(8) 0.0079(9) 0.0054(8)
C32 0.0270(12) 0.0325(13) 0.0210(11) 0.0029(9) 0.0115(10) 0.0014(10)
C33 0.0284(12) 0.0327(13) 0.0177(9) 0.0059(9) 0.0065(9) -0.0049(10)
C34 0.0286(12) 0.0238(11) 0.0233(10) 0.0087(9) 0.0028(9) 0.0009(9)
C35 0.0243(11) 0.0169(9) 0.0202(10) 0.0039(7) 0.0045(9) 0.0036(8)
C36 0.0274(12) 0.0224(11) 0.0355(13) 0.0061(9) 0.0160(11) 0.0097(9)

loop_
_atom_type_symbol
_atom_type_description
_atom_type_scat_dispersion_real
_atom_type_scat_dispersion_imag
_atom_type_scat_source
C C 0.0033 0.0016 'International Tables Vol C Tables 4.2.6.8 and 6.1.1.4'
H H 0.0000 0.0000 'International Tables Vol C Tables 4.2.6.8 and 6.1.1.4'
N N 0.0061 0.0033 'International Tables Vol C Tables 4.2.6.8 and 6.1.1.4'
Cl Cl 0.1484 0.1585 'International Tables Vol C Tables 4.2.6.8 and 6.1.1.4'
Ti Ti 0.2776 0.4457 'International Tables Vol C Tables 4.2.6.8 and 6.1.1.4'

loop_
_geom_angle_atom_site_label_1
_geom_angle_atom_site_label_2
_geom_angle_atom_site_label_3
_geom_angle
N1 Ti1 C11 36.25(7)
N1 Ti1 Cl2 119.84(6)
C11 Ti1 Cl2 92.88(6)
N1 Ti1 Cl1 87.73(5)
C11 Ti1 Cl1 116.62(6)
Cl2 Ti1 Cl1 97.65(2)
N1 Ti1 C3 139.00(8)
C11 Ti1 C3 144.67(9)
Cl2 Ti1 C3 100.56(7)
Cl1 Ti1 C3 93.93(6)
N1 Ti1 C5 101.02(9)
C11 Ti1 C5 86.90(8)
Cl2 Ti1 C5 105.99(7)
Cl1 Ti1 C5 145.81(7)
C3 Ti1 C5 58.06(8)
N1 Ti1 C2 104.19(9)
C11 Ti1 C2 123.54(10)
Cl2 Ti1 C2 135.72(7)
Cl1 Ti1 C2 88.06(7)
C3 Ti1 C2 35.16(9)
C5 Ti1 C2 57.78(9)
N1 Ti1 C4 135.75(8)
C11 Ti1 C4 115.99(8)
Cl2 Ti1 C4 85.36(5)
Cl1 Ti1 C4 127.04(6)
C3 Ti1 C4 34.69(8)
C5 Ti1 C4 34.75(8)
C2 Ti1 C4 57.71(8)
N1 Ti1 C1 84.51(8)
C11 Ti1 C1 91.30(9)
Cl2 Ti1 C1 140.21(8)
Cl1 Ti1 C1 115.50(9)
C3 Ti1 C1 57.92(9)
C5 Ti1 C1 34.81(10)
C2 Ti1 C1 34.42(11)
C4 Ti1 C1 57.59(8)
C11 N1 C18 135.8(2)
C11 N1 Ti1 74.33(12)
C18 N1 Ti1 149.66(15)
C2 C1 C5 108.4(2)
C2 C1 C6 126.6(4)
C5 C1 C6 125.0(4)
C2 C1 Ti1 72.62(15)
C5 C1 Ti1 72.35(14)
C6 C1 Ti1 122.8(2)
C1 C2 C3 108.1(2)
C1 C2 C7 126.0(4)
C3 C2 C7 125.8(4)
C1 C2 Ti1 72.96(14)
C3 C2 Ti1 72.06(14)
C7 C2 Ti1 122.6(2)
C4 C3 C2 107.4(2)
C4 C3 C8 125.8(3)
C2 C3 C8 126.8(3)
C4 C3 Ti1 73.19(13)
C2 C3 Ti1 72.79(14)
C8 C3 Ti1 120.0(2)
C3 C4 C5 108.5(2)
C3 C4 C9 125.9(2)
C5 C4 C9 125.5(2)
C3 C4 Ti1 72.12(13)
C5 C4 Ti1 72.39(14)
C9 C4 Ti1 125.43(16)
C4 C5 C1 107.6(2)
C4 C5 C10 124.1(3)
C1 C5 C10 128.0(3)
C4 C5 Ti1 72.86(13)
C1 C5 Ti1 72.84(15)
C10 C5 Ti1 125.17(18)
C1 C6 H6A 109.5
C1 C6 H6B 109.5
H6A C6 H6B 109.5
C1 C6 H6C 109.5
H6A C6 H6C 109.5
H6B C6 H6C 109.5
C2 C7 H7A 109.5
C2 C7 H7B 109.5
H7A C7 H7B 109.5
C2 C7 H7C 109.5
H7A C7 H7C 109.5
H7B C7 H7C 109.5
C3 C8 H8A 109.5
C3 C8 H8B 109.5
H8A C8 H8B 109.5
C3 C8 H8C 109.5
H8A C8 H8C 109.5
H8B C8 H8C 109.5
C4 C9 H9A 109.5
C4 C9 H9B 109.5
H9A C9 H9B 109.5
C4 C9 H9C 109.5
H9A C9 H9C 109.5
H9B C9 H9C 109.5
C5 C10 H10A 109.5
C5 C10 H10B 109.5
H10A C10 H10B 109.5
C5 C10 H10C 109.5
H10A C10 H10C 109.5
H10B C10 H10C 109.5
N1 C11 C12 133.3(2)
N1 C11 Ti1 69.42(12)
C12 C11 Ti1 156.78(16)
C17 C12 C13 119.4(2)
C17 C12 C11 122.8(2)
C13 C12 C11 117.73(19)
C14 C13 C12 120.0(2)
C14 C13 H13 120.0
C12 C13 H13 120.0
C15 C14 C13 120.5(2)
C15 C14 H14 119.8
C13 C14 H14 119.8
C14 C15 C16 119.9(2)
C14 C15 H15 120.1
C16 C15 H15 120.1
C15 C16 C17 120.2(2)
C15 C16 H16 119.9
C17 C16 H16 119.9
C16 C17 C12 120.0(2)
C16 C17 H17 120.0
C12 C17 H17 120.0
N1 C18 H18A 109.5
N1 C18 H18B 109.5
H18A C18 H18B 109.5
N1 C18 H18C 109.5
H18A C18 H18C 109.5
H18B C18 H18C 109.5
N2 Ti2 C29 36.34(8)
N2 Ti2 C23A 123.71(18)
C29 Ti2 C23A 102.58(18)
N2 Ti2 C19A 90.90(14)
C29 Ti2 C19A 82.85(14)
C23A Ti2 C19A 35.45(18)
N2 Ti2 C20A 87.22(15)
C29 Ti2 C20A 100.59(16)
C23A Ti2 C20A 59.40(18)
C19A Ti2 C20A 35.67(19)
N2 Ti2 Cl4 119.51(6)
C29 Ti2 Cl4 92.42(6)
C23A Ti2 Cl4 87.73(13)
C19A Ti2 Cl4 117.93(15)
C20A Ti2 Cl4 146.47(14)
N2 Ti2 C22A 145.98(12)
C29 Ti2 C22A 137.68(18)
C23A Ti2 C22A 35.38(19)
C19A Ti2 C22A 58.91(18)
C20A Ti2 C22A 59.28(18)
Cl4 Ti2 C22A 90.54(14)
N2 Ti2 C21A 117.22(18)
C29 Ti2 C21A 136.04(17)
C23A Ti2 C21A 59.17(17)
C19A Ti2 C21A 59.02(18)
C20A Ti2 C21A 35.50(19)
Cl4 Ti2 C21A 123.25(17)
C22A Ti2 C21A 35.62(19)
N2 Ti2 Cl3 88.16(6)
C29 Ti2 Cl3 117.18(7)
C23A Ti2 Cl3 139.41(16)
C19A Ti2 Cl3 138.78(15)
C20A Ti2 Cl3 103.17(14)
Cl4 Ti2 Cl3 97.91(2)
C22A Ti2 Cl3 104.14(18)
C21A Ti2 Cl3 85.15(13)
N2 Ti2 C20B 96.8(3)
C29 Ti2 C20B 113.5(3)
Cl4 Ti2 C20B 141.7(3)
Cl3 Ti2 C20B 94.6(2)
N2 Ti2 C21B 130.7(3)
C29 Ti2 C21B 141.7(2)
Cl4 Ti2 C21B 109.4(3)
Cl3 Ti2 C21B 91.3(2)
C20B Ti2 C21B 34.1(3)
N2 Ti2 C23B 109.5(3)
C29 Ti2 C23B 91.6(2)
Cl4 Ti2 C23B 97.4(2)
Cl3 Ti2 C23B 146.60(16)
C20B Ti2 C23B 56.2(3)
C21B Ti2 C23B 55.6(3)
C29 N2 C36 135.9(2)
C29 N2 Ti2 74.31(13)
C36 N2 Ti2 149.55(16)
C23A C19A C20A 108.7(4)
C23A C19A C24A 126.1(6)
C20A C19A C24A 125.1(5)
C23A C19A Ti2 72.3(3)
C20A C19A Ti2 72.9(3)
C24A C19A Ti2 124.1(3)
C19A C20A C21A 107.4(4)
C19A C20A C25A 126.6(5)
C21A C20A C25A 125.9(6)
C19A C20A Ti2 71.5(3)
C21A C20A Ti2 72.9(3)
C25A C20A Ti2 123.4(4)
C20A C21A C22A 107.6(4)
C20A C21A C26A 124.6(6)
C22A C21A C26A 127.6(6)
C20A C21A Ti2 71.6(3)
C22A C21A Ti2 71.7(3)
C26A C21A Ti2 125.5(3)
C23A C22A C21A 108.0(4)
C23A C22A C27A 126.5(7)
C21A C22A C27A 125.4(6)
C23A C22A Ti2 71.5(3)
C21A C22A Ti2 72.7(3)
C27A C22A Ti2 122.5(3)
C19A C23A C22A 108.3(4)
C19A C23A C28A 125.6(6)
C22A C23A C28A 126.1(6)
C19A C23A Ti2 72.3(3)
C22A C23A Ti2 73.2(3)
C28A C23A Ti2 122.4(3)
C19A C24A H24A 109.5
C19A C24A H24B 109.5
H24A C24A H24B 109.5
C19A C24A H24C 109.5
H24A C24A H24C 109.5
H24B C24A H24C 109.5
C20A C25A H25A 109.5
C20A C25A H25B 109.5
H25A C25A H25B 109.5
C20A C25A H25C 109.5
H25A C25A H25C 109.5
H25B C25A H25C 109.5
C21A C26A H26A 109.5
C21A C26A H26B 109.5
H26A C26A H26B 109.5
C21A C26A H26C 109.5
H26A C26A H26C 109.5
H26B C26A H26C 109.5
C22A C27A H27A 109.5
C22A C27A H27B 109.5
H27A C27A H27B 109.5
C22A C27A H27C 109.5
H27A C27A H27C 109.5
H27B C27A H27C 109.5
C23A C28A H28A 109.5
C23A C28A H28B 109.5
H28A C28A H28B 109.5
C23A C28A H28C 109.5
H28A C28A H28C 109.5
H28B C28A H28C 109.5
C23B C19B C20B 107.4(7)
C23B C19B C24B 126.2(9)
C20B C19B C24B 126.4(9)
C23B C19B Ti2 73.1(4)
C20B C19B Ti2 70.8(5)
C24B C19B Ti2 122.7(6)
C21B C20B C19B 107.3(8)
C21B C20B C25B 127.6(9)
C19B C20B C25B 125.0(9)
C21B C20B Ti2 73.5(5)
C19B C20B Ti2 75.0(5)
C25B C20B Ti2 120.5(6)
C22B C21B C20B 108.4(7)
C22B C21B C26B 128.3(11)
C20B C21B C26B 123.3(10)
C22B C21B Ti2 75.0(4)
C20B C21B Ti2 72.4(5)
C26B C21B Ti2 119.9(5)
C23B C22B C21B 108.1(7)
C23B C22B C27B 126.4(10)
C21B C22B C27B 125.4(11)
C23B C22B Ti2 73.1(4)
C21B C22B Ti2 71.4(4)
C27B C22B Ti2 124.4(6)
C22B C23B C19B 108.8(6)
C22B C23B C28B 124.6(10)
C19B C23B C28B 126.5(10)
C22B C23B Ti2 73.9(4)
C19B C23B Ti2 73.5(4)
C28B C23B Ti2 122.1(5)
C19B C24B H24D 109.5
C19B C24B H24E 109.5
H24D C24B H24E 109.5
C19B C24B H24F 109.5
H24D C24B H24F 109.5
H24E C24B H24F 109.5
C20B C25B H25D 109.5
C20B C25B H25E 109.5
H25D C25B H25E 109.5
C20B C25B H25F 109.5
H25D C25B H25F 109.5
H25E C25B H25F 109.5
C21B C26B H26D 109.5
C21B C26B H26E 109.5
H26D C26B H26E 109.5
C21B C26B H26F 109.5
H26D C26B H26F 109.5
H26E C26B H26F 109.5
C22B C27B H27D 109.5
C22B C27B H27E 109.5
H27D C27B H27E 109.5
C22B C27B H27F 109.5
H27D C27B H27F 109.5
H27E C27B H27F 109.5
C23B C28B H28D 109.5
C23B C28B H28E 109.5
H28D C28B H28E 109.5
C23B C28B H28F 109.5
H28D C28B H28F 109.5
H28E C28B H28F 109.5
N2 C29 C30 133.4(2)
N2 C29 Ti2 69.35(12)
C30 C29 Ti2 156.74(16)
C35 C30 C31 119.2(2)
C35 C30 C29 123.2(2)
C31 C30 C29 117.52(19)
C32 C31 C30 120.2(2)
C32 C31 H31 119.9
C30 C31 H31 119.9
C33 C32 C31 119.9(2)
C33 C32 H32 120.1
C31 C32 H32 120.1
C34 C33 C32 120.5(2)
C34 C33 H33 119.8
C32 C33 H33 119.8
C33 C34 C35 120.0(2)
C33 C34 H34 120.0
C35 C34 H34 120.0
C34 C35 C30 120.1(2)
C34 C35 H35 119.9
C30 C35 H35 119.9
N2 C36 H36A 109.5
N2 C36 H36B 109.5
H36A C36 H36B 109.5
N2 C36 H36C 109.5
H36A C36 H36C 109.5
H36B C36 H36C 109.5

loop_
_geom_bond_atom_site_label_1
_geom_bond_atom_site_label_2
_geom_bond_distance
Ti1 N1 2.0076(18)
Ti1 C11 2.065(2)
Ti1 Cl2 2.3076(6)
Ti1 Cl1 2.3400(7)
Ti1 C3 2.354(2)
Ti1 C5 2.362(2)
Ti1 C2 2.364(2)
Ti1 C4 2.368(2)
Ti1 C1 2.368(3)
N1 C11 1.268(3)
N1 C18 1.461(3)
C1 C2 1.400(4)
C1 C5 1.415(4)
C1 C6 1.503(4)
C2 C3 1.425(4)
C2 C7 1.506(4)
C3 C4 1.408(3)
C3 C8 1.500(4)
C4 C5 1.412(3)
C4 C9 1.502(3)
C5 C10 1.506(4)
C6 H6A 0.9800
C6 H6B 0.9800
C6 H6C 0.9800
C7 H7A 0.9800
C7 H7B 0.9800
C7 H7C 0.9800
C8 H8A 0.9800
C8 H8B 0.9800
C8 H8C 0.9800
C9 H9A 0.9800
C9 H9B 0.9800
C9 H9C 0.9800
C10 H10A 0.9800
C10 H10B 0.9800
C10 H10C 0.9800
C11 C12 1.460(3)
C12 C17 1.397(3)
C12 C13 1.400(3)
C13 C14 1.387(3)
C13 H13 0.9500
C14 C15 1.386(4)
C14 H14 0.9500
C15 C16 1.390(4)
C15 H15 0.9500
C16 C17 1.391(3)
C16 H16 0.9500
C17 H17 0.9500
C18 H18A 0.9800
C18 H18B 0.9800
C18 H18C 0.9800
Ti2 N2 2.0052(19)
Ti2 C29 2.063(2)
Ti2 C23A 2.295(4)
Ti2 C19A 2.295(5)
Ti2 C20A 2.313(5)
Ti2 Cl4 2.3157(6)
Ti2 C22A 2.317(5)
Ti2 C21A 2.331(5)
Ti2 Cl3 2.3366(7)
Ti2 C20B 2.392(9)
Ti2 C21B 2.405(8)
Ti2 C23B 2.441(7)
N2 C29 1.270(3)
N2 C36 1.453(3)
C19A C23A 1.398(7)
C19A C20A 1.412(8)
C19A C24A 1.505(7)
C20A C21A 1.416(7)
C20A C25A 1.507(7)
C21A C22A 1.421(7)
C21A C26A 1.515(7)
C22A C23A 1.401(7)
C22A C27A 1.506(6)
C23A C28A 1.501(6)
C24A H24A 0.9800
C24A H24B 0.9800
C24A H24C 0.9800
C25A H25A 0.9800
C25A H25B 0.9800
C25A H25C 0.9800
C26A H26A 0.9800
C26A H26B 0.9800
C26A H26C 0.9800
C27A H27A 0.9800
C27A H27B 0.9800
C27A H27C 0.9800
C28A H28A 0.9800
C28A H28B 0.9800
C28A H28C 0.9800
C19B C23B 1.404(11)
C19B C20B 1.423(12)
C19B C24B 1.501(11)
C20B C21B 1.405(14)
C20B C25B 1.513(12)
C21B C22B 1.403(12)
C21B C26B 1.523(11)
C22B C23B 1.390(12)
C22B C27B 1.507(11)
C23B C28B 1.512(9)
C24B H24D 0.9800
C24B H24E 0.9800
C24B H24F 0.9800
C25B H25D 0.9800
C25B H25E 0.9800
C25B H25F 0.9800
C26B H26D 0.9800
C26B H26E 0.9800
C26B H26F 0.9800
C27B H27D 0.9800
C27B H27E 0.9800
C27B H27F 0.9800
C28B H28D 0.9800
C28B H28E 0.9800
C28B H28F 0.9800
C29 C30 1.456(3)
C30 C35 1.400(3)
C30 C31 1.401(3)
C31 C32 1.392(3)
C31 H31 0.9500
C32 C33 1.387(4)
C32 H32 0.9500
C33 C34 1.386(4)
C33 H33 0.9500
C34 C35 1.393(3)
C34 H34 0.9500
C35 H35 0.9500
C36 H36A 0.9800
C36 H36B 0.9800
C36 H36C 0.9800

loop_
_geom_torsion_atom_site_label_1
_geom_torsion_atom_site_label_2
_geom_torsion_atom_site_label_3
_geom_torsion_atom_site_label_4
_geom_torsion
C5 C1 C2 C3 0.0(3)
C6 C1 C2 C3 177.7(3)
Ti1 C1 C2 C3 -63.96(18)
C5 C1 C2 C7 -177.7(3)
C6 C1 C2 C7 0.0(5)
Ti1 C1 C2 C7 118.3(3)
C5 C1 C2 Ti1 63.97(18)
C6 C1 C2 Ti1 -118.4(3)
C1 C2 C3 C4 -1.0(3)
C7 C2 C3 C4 176.8(3)
Ti1 C2 C3 C4 -65.50(16)
C1 C2 C3 C8 179.6(3)
C7 C2 C3 C8 -2.7(5)
Ti1 C2 C3 C8 115.0(3)
C1 C2 C3 Ti1 64.55(18)
C7 C2 C3 Ti1 -117.7(3)
C2 C3 C4 C5 1.5(3)
C8 C3 C4 C5 -179.0(3)
Ti1 C3 C4 C5 -63.70(17)
C2 C3 C4 C9 -173.5(2)
C8 C3 C4 C9 5.9(4)
Ti1 C3 C4 C9 121.2(2)
C2 C3 C4 Ti1 65.24(17)
C8 C3 C4 Ti1 -115.3(3)
C3 C4 C5 C1 -1.5(3)
C9 C4 C5 C1 173.6(2)
Ti1 C4 C5 C1 -65.06(17)
C3 C4 C5 C10 -175.2(2)
C9 C4 C5 C10 -0.1(4)
Ti1 C4 C5 C10 121.3(2)
C3 C4 C5 Ti1 63.53(16)
C9 C4 C5 Ti1 -121.4(2)
C2 C1 C5 C4 0.9(3)
C6 C1 C5 C4 -176.8(3)
Ti1 C1 C5 C4 65.08(17)
C2 C1 C5 C10 174.3(3)
C6 C1 C5 C10 -3.4(4)
Ti1 C1 C5 C10 -121.6(3)
C2 C1 C5 Ti1 -64.14(19)
C6 C1 C5 Ti1 118.1(3)
C18 N1 C11 C12 1.6(4)
Ti1 N1 C11 C12 -174.0(3)
C18 N1 C11 Ti1 175.7(3)
N1 C11 C12 C17 -6.5(4)
Ti1 C11 C12 C17 -172.2(3)
N1 C11 C12 C13 173.1(2)
Ti1 C11 C12 C13 7.4(5)
C17 C12 C13 C14 -0.1(4)
C11 C12 C13 C14 -179.7(2)
C12 C13 C14 C15 0.2(4)
C13 C14 C15 C16 0.1(4)
C14 C15 C16 C17 -0.6(4)
C15 C16 C17 C12 0.7(4)
C13 C12 C17 C16 -0.4(3)
C11 C12 C17 C16 179.2(2)
C23A C19A C20A C21A 0.7(6)
C24A C19A C20A C21A -175.4(5)
Ti2 C19A C20A C21A 64.5(4)
C23A C19A C20A C25A 177.8(5)
C24A C19A C20A C25A 1.7(9)
Ti2 C19A C20A C25A -118.4(5)
C23A C19A C20A Ti2 -63.8(3)
C24A C19A C20A Ti2 120.0(5)
C19A C20A C21A C22A -0.6(6)
C25A C20A C21A C22A -177.7(5)
Ti2 C20A C21A C22A 63.0(4)
C19A C20A C21A C26A 175.5(5)
C25A C20A C21A C26A -1.7(9)
Ti2 C20A C21A C26A -121.0(5)
C19A C20A C21A Ti2 -63.6(4)
C25A C20A C21A Ti2 119.3(5)
C20A C21A C22A C23A 0.2(6)
C26A C21A C22A C23A -175.6(5)
Ti2 C21A C22A C23A 63.2(3)
C20A C21A C22A C27A 179.1(5)
C26A C21A C22A C27A 3.2(8)
Ti2 C21A C22A C27A -117.9(5)
C20A C21A C22A Ti2 -63.0(4)
C26A C21A C22A Ti2 121.2(5)
C20A C19A C23A C22A -0.6(6)
C24A C19A C23A C22A 175.5(5)
Ti2 C19A C23A C22A -64.8(3)
C20A C19A C23A C28A -178.1(5)
C24A C19A C23A C28A -2.1(8)
Ti2 C19A C23A C28A 117.6(5)
C20A C19A C23A Ti2 64.2(4)
C24A C19A C23A Ti2 -119.7(5)
C21A C22A C23A C19A 0.2(5)
C27A C22A C23A C19A -178.6(5)
Ti2 C22A C23A C19A 64.2(3)
C21A C22A C23A C28A 177.8(5)
C27A C22A C23A C28A -1.1(8)
Ti2 C22A C23A C28A -118.2(5)
C21A C22A C23A Ti2 -64.0(3)
C27A C22A C23A Ti2 117.1(5)
C23B C19B C20B C21B 2.6(10)
C24B C19B C20B C21B -176.1(8)
Ti2 C19B C20B C21B 67.0(6)
C23B C19B C20B C25B 178.6(8)
C24B C19B C20B C25B -0.1(15)
Ti2 C19B C20B C25B -117.1(10)
C23B C19B C20B Ti2 -64.4(6)
C24B C19B C20B Ti2 117.0(8)
C19B C20B C21B C22B -1.1(10)
C25B C20B C21B C22B -176.9(8)
Ti2 C20B C21B C22B 67.0(6)
C19B C20B C21B C26B 177.3(7)
C25B C20B C21B C26B 1.5(14)
Ti2 C20B C21B C26B -114.6(8)
C19B C20B C21B Ti2 -68.0(6)
C25B C20B C21B Ti2 116.1(10)
C20B C21B C22B C23B -0.9(9)
C26B C21B C22B C23B -179.2(8)
Ti2 C21B C22B C23B 64.4(5)
C20B C21B C22B C27B 175.2(8)
C26B C21B C22B C27B -3.1(13)
Ti2 C21B C22B C27B -119.5(8)
C20B C21B C22B Ti2 -65.3(6)
C26B C21B C22B Ti2 116.4(8)
C21B C22B C23B C19B 2.5(9)
C27B C22B C23B C19B -173.5(8)
Ti2 C22B C23B C19B 65.8(5)
C21B C22B C23B C28B 178.5(7)
C27B C22B C23B C28B 2.4(12)
Ti2 C22B C23B C28B -118.2(7)
C21B C22B C23B Ti2 -63.3(6)
C27B C22B C23B Ti2 120.7(8)
C20B C19B C23B C22B -3.2(9)
C24B C19B C23B C22B 175.5(8)
Ti2 C19B C23B C22B -66.1(5)
C20B C19B C23B C28B -179.0(7)
C24B C19B C23B C28B -0.4(13)
Ti2 C19B C23B C28B 118.1(7)
C20B C19B C23B Ti2 62.9(6)
C24B C19B C23B Ti2 -118.5(8)
C36 N2 C29 C30 -1.2(5)
Ti2 N2 C29 C30 174.0(3)
C36 N2 C29 Ti2 -175.2(3)
N2 C29 C30 C35 13.0(4)
Ti2 C29 C30 C35 178.6(3)
N2 C29 C30 C31 -166.2(3)
Ti2 C29 C30 C31 -0.5(5)
C35 C30 C31 C32 -0.8(4)
C29 C30 C31 C32 178.4(2)
C30 C31 C32 C33 -0.9(4)
C31 C32 C33 C34 1.6(4)
C32 C33 C34 C35 -0.6(4)
C33 C34 C35 C30 -1.1(4)
C31 C30 C35 C34 1.7(4)
C29 C30 C35 C34 -177.4(2)
